data_4069533
loop_
_publ_author_name
'Dub, Pavel A.'
'Rodriguez-Zubiri, Mireia'
'Daran, Jean-Claude'
'Brunet, Jean-Jacques'
'Poli, Rinaldo'

_publ_section_title
;
 Platinum-Catalyzed Ethylene Hydroamination with Aniline: Synthesis,
 Characterization, and Studies of Intermediates
;
_journal_issue 16
_journal_name_full Organometallics
_journal_page_first 4764
_journal_paper_doi 10.1021/om9002494
_journal_volume 28
_journal_year 2009
_chemical_formula_moiety 'C16 H36 P, C6 H7 Br3 N Pt'
_chemical_formula_sum 'C22 H43 Br3 N P Pt'
_chemical_formula_weight 787.32
_chemical_name_systematic
;
 ?
;
_space_group_IT_number 82
_symmetry_cell_setting tetragonal
_symmetry_space_group_name_Hall 'I -4'
_symmetry_space_group_name_H-M 'I -4'
_atom_sites_solution_hydrogens geom
_atom_sites_solution_primary direct
_atom_sites_solution_secondary difmap
_audit_creation_method SHELXL-97
_cell_angle_alpha 90.000
_cell_angle_beta 90.000
_cell_angle_gamma 90.000
_cell_formula_units_Z 8
_cell_length_a 22.727(5)
_cell_length_b 22.727(5)
_cell_length_c 11.580(5)
_cell_measurement_reflns_used 9752
_cell_measurement_temperature 180(2)
_cell_measurement_theta_max 32.60
_cell_measurement_theta_min 2.68
_cell_volume 5981(3)
_computing_cell_refinement APEX2
_computing_data_collection 'APEX2 (Bruker, 2007)'
_computing_data_reduction 'SAINT (Bruker, 2007)'
_computing_molecular_graphics 'ORTEPIII (Burnett & Johnson, 1996); ORTEP-3 for Windows (Farrugia, 1997)'
_computing_publication_material 'WinGX publication routines (Farrugia, 1999)'
_computing_structure_refinement 'SHELXL-97 (Sheldrick, 1997)'
_computing_structure_solution 'SIR-97 (Altomare et al., 1997)'
_diffrn_ambient_temperature 180(2)
_diffrn_measured_fraction_theta_full 0.998
_diffrn_measured_fraction_theta_max 0.998
_diffrn_measurement_device_type 'CCD area detector, APEXII'
_diffrn_measurement_method '\f and \w scans'
_diffrn_radiation_monochromator graphite
_diffrn_radiation_source 'sealed tube'
_diffrn_radiation_type MoK\a
_diffrn_radiation_wavelength 0.71069
_diffrn_reflns_av_R_equivalents 0.0444
_diffrn_reflns_av_sigmaI/netI 0.0294
_diffrn_reflns_limit_h_max 29
_diffrn_reflns_limit_h_min -29
_diffrn_reflns_limit_k_max 29
_diffrn_reflns_limit_k_min -29
_diffrn_reflns_limit_l_max 14
_diffrn_reflns_limit_l_min -14
_diffrn_reflns_number 70267
_diffrn_reflns_theta_full 27.10
_diffrn_reflns_theta_max 27.10
_diffrn_reflns_theta_min 3.21
_exptl_absorpt_coefficient_mu 8.762
_exptl_absorpt_correction_T_max 1.0
_exptl_absorpt_correction_T_min 0.334
_exptl_absorpt_correction_type multi-scan
_exptl_absorpt_process_details 'SADABS (Bruker, 2007)'
_exptl_crystal_colour red
_exptl_crystal_density_diffrn 1.749
_exptl_crystal_density_method 'not measured'
_exptl_crystal_description box
_exptl_crystal_F_000 3040
_exptl_crystal_size_max 0.57
_exptl_crystal_size_mid 0.25
_exptl_crystal_size_min 0.19
_refine_diff_density_max 0.557
_refine_diff_density_min -0.692
_refine_diff_density_rms 0.125
_refine_ls_abs_structure_details 'Flack H D (1983), Acta Cryst. A39, 876-881'
_refine_ls_abs_structure_Flack -0.002(7)
_refine_ls_extinction_method none
_refine_ls_goodness_of_fit_ref 1.099
_refine_ls_hydrogen_treatment constr
_refine_ls_matrix_type full
_refine_ls_number_parameters 257
_refine_ls_number_reflns 6587
_refine_ls_number_restraints 36
_refine_ls_restrained_S_all 1.118
_refine_ls_R_factor_all 0.0294
_refine_ls_R_factor_gt 0.0226
_refine_ls_shift/su_max 0.004
_refine_ls_shift/su_mean 0.000
_refine_ls_structure_factor_coef Fsqd
_refine_ls_weighting_details 'calc w=1/[\s^2^(Fo^2^)+(0.0349P)^2^+0.0000P] where P=(Fo^2^+2Fc^2^)/3'
_refine_ls_weighting_scheme calc
_refine_ls_wR_factor_gt 0.0573
_refine_ls_wR_factor_ref 0.0600
_reflns_number_gt 6018
_reflns_number_total 6587
_reflns_threshold_expression I>2\s(I)
_cod_data_source_file om9002494_si_002.cif
_cod_data_source_block 3
_cod_depositor_comments
;
The following automatic conversions were performed:

'_symmetry_cell_setting' value 'Tetragonal' changed to 'tetragonal'
according to /home/saulius/struct/CIF-dictionaries/cif_core.dic
dictionary named 'cif_core.dic' version 2.4.2 from 2011-04-26.

Automatic conversion script
Id: cif_fix_values 1715 2011-07-08 13:25:40Z adriana 
;
_cod_original_sg_symbol_Hall 'I-4   '
_cod_original_sg_symbol_H-M 'I-4   '
_cod_database_code 4069533

loop_
_symmetry_equiv_pos_as_xyz
'x, y, z'
'-x, -y, z'
'y, -x, -z'
'-y, x, -z'
'x+1/2, y+1/2, z+1/2'
'-x+1/2, -y+1/2, z+1/2'
'y+1/2, -x+1/2, -z+1/2'
'-y+1/2, x+1/2, -z+1/2'

loop_
_atom_site_label
_atom_site_type_symbol
_atom_site_fract_x
_atom_site_fract_y
_atom_site_fract_z
_atom_site_U_iso_or_equiv
_atom_site_adp_type
_atom_site_occupancy
_atom_site_symmetry_multiplicity
_atom_site_calc_flag
_atom_site_refinement_flags
Pt1 Pt 0.810724(8) 0.243589(7) 0.706994(15) 0.02465(5) Uani 1 1 d .
Br1 Br 0.85355(2) 0.28581(2) 0.88200(4) 0.03636(13) Uani 1 1 d .
Br2 Br 0.88499(2) 0.28966(2) 0.58333(4) 0.03672(12) Uani 1 1 d .
Br3 Br 0.73234(3) 0.19750(3) 0.81862(5) 0.04477(14) Uani 1 1 d .
N1 N 0.77555(18) 0.20593(17) 0.5587(3) 0.0288(9) Uani 1 1 d .
H1A H 0.7352 0.2083 0.5621 0.035 Uiso 1 1 calc R
H1B H 0.7878 0.2272 0.4955 0.035 Uiso 1 1 calc R
P1 P 1.05084(6) 0.25411(7) 0.85775(12) 0.0360(3) Uani 1 1 d D
C5 C 0.7693(4) 0.0415(3) 0.5533(6) 0.064(2) Uani 1 1 d .
H5 H 0.7420 0.0108 0.5683 0.076 Uiso 1 1 calc R
C1 C 0.7925(2) 0.1444(2) 0.5433(4) 0.0314(11) Uani 1 1 d .
C4 C 0.8266(4) 0.0285(3) 0.5178(6) 0.067(2) Uani 1 1 d .
H4 H 0.8382 -0.0114 0.5093 0.080 Uiso 1 1 calc R
C3 C 0.8661(3) 0.0719(3) 0.4952(6) 0.0603(19) Uani 1 1 d .
H3 H 0.9049 0.0623 0.4712 0.072 Uiso 1 1 calc R
C2 C 0.8491(3) 0.1316(3) 0.5076(5) 0.0457(14) Uani 1 1 d .
H2 H 0.8762 0.1623 0.4916 0.055 Uiso 1 1 calc R
C6 C 0.7528(3) 0.1004(2) 0.5666(5) 0.0492(15) Uani 1 1 d .
H6 H 0.7142 0.1100 0.5916 0.059 Uiso 1 1 calc R
C11 C 0.9977(2) 0.2078(2) 0.7871(5) 0.0437(13) Uani 1 1 d D
H11A H 0.9626 0.2319 0.7693 0.052 Uiso 1 1 calc R
H11B H 1.0147 0.1947 0.7126 0.052 Uiso 1 1 calc R
C22 C 1.1408(3) 0.1722(3) 0.8068(6) 0.0589(17) Uani 1 1 d D
H22A H 1.1083 0.1486 0.7735 0.071 Uiso 1 1 calc R
H22B H 1.1567 0.1973 0.7443 0.071 Uiso 1 1 calc R
C13 C 0.9334(3) 0.1167(3) 0.7881(8) 0.076(2) Uani 1 1 d D
H13A H 0.8982 0.1410 0.7720 0.091 Uiso 1 1 calc R
H13B H 0.9507 0.1051 0.7130 0.091 Uiso 1 1 calc R
C31 C 1.0192(3) 0.2851(3) 0.9862(5) 0.0571(17) Uani 1 1 d D
H31A H 0.9806 0.3024 0.9660 0.069 Uiso 1 1 calc R
H31B H 1.0119 0.2528 1.0417 0.069 Uiso 1 1 calc R
C12 C 0.9775(3) 0.1535(3) 0.8528(6) 0.0554(16) Uani 1 1 d D
H12A H 1.0122 0.1289 0.8709 0.066 Uiso 1 1 calc R
H12B H 0.9598 0.1661 0.9270 0.066 Uiso 1 1 calc R
C21 C 1.1161(3) 0.2111(3) 0.8987(6) 0.0586(18) Uani 1 1 d D
H21A H 1.1472 0.2388 0.9236 0.070 Uiso 1 1 calc R
H21B H 1.1058 0.1864 0.9662 0.070 Uiso 1 1 calc R
C23 C 1.1877(3) 0.1315(4) 0.8457(7) 0.075(2) Uani 1 1 d D
H23A H 1.1726 0.1090 0.9127 0.089 Uiso 1 1 calc R
H23B H 1.2213 0.1554 0.8732 0.089 Uiso 1 1 calc R
C32 C 1.0560(3) 0.3321(3) 1.0466(5) 0.0568(17) Uani 1 1 d D
H32A H 1.0967 0.3173 1.0555 0.068 Uiso 1 1 calc R
H32B H 1.0576 0.3675 0.9968 0.068 Uiso 1 1 calc R
C42 C 1.0266(3) 0.3509(3) 0.7167(9) 0.090(3) Uani 1 1 d D
H42A H 1.0126 0.3747 0.7828 0.108 Uiso 1 1 calc R
H42B H 0.9930 0.3273 0.6886 0.108 Uiso 1 1 calc R
C41 C 1.0733(3) 0.3103(3) 0.7582(6) 0.0644(19) Uani 1 1 d D
H41A H 1.1044 0.3340 0.7955 0.077 Uiso 1 1 calc R
H41B H 1.0911 0.2909 0.6901 0.077 Uiso 1 1 calc R
C34 C 1.0696(4) 0.3979(4) 1.2161(9) 0.099(3) Uani 1 1 d D
H34A H 1.1111 0.3861 1.2174 0.149 Uiso 1 1 calc R
H34B H 1.0560 0.4051 1.2951 0.149 Uiso 1 1 calc R
H34C H 1.0653 0.4340 1.1704 0.149 Uiso 1 1 calc R
C24 C 1.2101(5) 0.0887(4) 0.7589(9) 0.105(3) Uani 1 1 d D
H24A H 1.1786 0.0614 0.7376 0.158 Uiso 1 1 calc R
H24B H 1.2431 0.0667 0.7919 0.158 Uiso 1 1 calc R
H24C H 1.2234 0.1100 0.6901 0.158 Uiso 1 1 calc R
C14 C 0.9145(5) 0.0621(4) 0.8513(10) 0.128(4) Uani 1 1 d D
H14A H 0.9490 0.0374 0.8669 0.191 Uiso 1 1 calc R
H14B H 0.8864 0.0401 0.8037 0.191 Uiso 1 1 calc R
H14C H 0.8958 0.0731 0.9244 0.191 Uiso 1 1 calc R
C33 C 1.0332(3) 0.3493(4) 1.1623(7) 0.082(3) Uani 1 1 d D
H33A H 1.0335 0.3146 1.2138 0.099 Uiso 1 1 calc R
H33B H 0.9919 0.3628 1.1545 0.099 Uiso 1 1 calc R
C43 C 1.0457(4) 0.3923(4) 0.6213(12) 0.119(5) Uani 1 1 d D
H43A H 1.0742 0.4204 0.6550 0.142 Uiso 1 1 calc R
H43B H 1.0673 0.3686 0.5633 0.142 Uiso 1 1 calc R
C44 C 1.0041(7) 0.4244(7) 0.5634(16) 0.232(11) Uani 1 1 d D
H44A H 0.9736 0.4373 0.6176 0.348 Uiso 1 1 calc R
H44B H 0.9863 0.4001 0.5029 0.348 Uiso 1 1 calc R
H44C H 1.0227 0.4590 0.5282 0.348 Uiso 1 1 calc R

loop_
_atom_site_aniso_label
_atom_site_aniso_U_11
_atom_site_aniso_U_22
_atom_site_aniso_U_33
_atom_site_aniso_U_23
_atom_site_aniso_U_13
_atom_site_aniso_U_12
Pt1 0.02619(10) 0.02448(10) 0.02327(8) 0.00066(7) -0.00092(7) 0.00153(7)
Br1 0.0342(3) 0.0471(3) 0.0278(2) -0.0060(2) -0.0034(2) 0.0004(2)
Br2 0.0323(3) 0.0449(3) 0.0330(2) 0.0025(2) 0.0019(2) -0.0079(2)
Br3 0.0531(3) 0.0484(3) 0.0329(3) -0.0033(2) 0.0111(2) -0.0189(3)
N1 0.032(2) 0.026(2) 0.028(2) 0.0018(17) -0.0052(17) 0.0002(17)
P1 0.0338(7) 0.0440(8) 0.0303(7) -0.0035(6) -0.0008(6) -0.0042(6)
C5 0.109(7) 0.034(3) 0.047(4) 0.000(3) 0.000(4) -0.012(4)
C1 0.044(3) 0.033(3) 0.018(2) -0.002(2) -0.007(2) -0.001(2)
C4 0.109(7) 0.042(4) 0.049(4) -0.010(3) -0.026(4) 0.024(4)
C3 0.065(4) 0.057(4) 0.059(4) -0.020(3) -0.014(3) 0.026(4)
C2 0.049(4) 0.047(3) 0.041(3) -0.013(3) -0.002(3) 0.001(3)
C6 0.071(4) 0.034(3) 0.043(3) -0.003(3) -0.001(3) -0.011(3)
C11 0.042(3) 0.046(3) 0.044(3) -0.002(3) -0.008(3) -0.001(2)
C22 0.046(3) 0.068(4) 0.062(4) -0.009(4) -0.013(3) 0.002(3)
C13 0.069(5) 0.052(4) 0.106(6) -0.005(5) -0.020(5) -0.016(3)
C31 0.052(4) 0.069(4) 0.051(4) -0.014(3) 0.009(3) -0.005(3)
C12 0.055(4) 0.059(4) 0.052(4) 0.001(3) 0.006(3) -0.010(3)
C21 0.046(4) 0.085(5) 0.045(4) -0.010(3) -0.007(3) 0.007(3)
C23 0.068(5) 0.093(6) 0.063(5) -0.003(4) -0.009(4) 0.027(4)
C32 0.063(4) 0.058(4) 0.049(4) -0.013(3) -0.005(3) -0.001(3)
C42 0.067(5) 0.068(5) 0.136(8) 0.042(6) -0.044(6) -0.013(4)
C41 0.064(4) 0.071(5) 0.057(4) -0.004(3) -0.003(3) -0.021(4)
C34 0.110(7) 0.100(7) 0.087(6) -0.045(6) -0.003(6) -0.003(5)
C24 0.130(9) 0.088(6) 0.099(8) -0.010(6) -0.005(6) 0.037(6)
C14 0.142(9) 0.103(8) 0.138(10) 0.005(7) 0.012(8) -0.073(7)
C33 0.071(5) 0.102(6) 0.074(5) -0.047(5) 0.011(4) -0.009(5)
C43 0.085(7) 0.075(6) 0.196(13) 0.063(8) -0.042(8) -0.014(5)
C44 0.26(2) 0.237(19) 0.20(2) 0.143(17) -0.090(17) -0.125(17)

loop_
_atom_type_symbol
_atom_type_description
_atom_type_scat_dispersion_real
_atom_type_scat_dispersion_imag
_atom_type_scat_source
C C 0.0033 0.0016 'International Tables Vol C Tables 4.2.6.8 and 6.1.1.4'
H H 0.0000 0.0000 'International Tables Vol C Tables 4.2.6.8 and 6.1.1.4'
N N 0.0061 0.0033 'International Tables Vol C Tables 4.2.6.8 and 6.1.1.4'
P P 0.1023 0.0942 'International Tables Vol C Tables 4.2.6.8 and 6.1.1.4'
Br Br -0.2901 2.4595 'International Tables Vol C Tables 4.2.6.8 and 6.1.1.4'
Pt Pt -1.7033 8.3905 'International Tables Vol C Tables 4.2.6.8 and 6.1.1.4'

loop_
_geom_angle_atom_site_label_1
_geom_angle_atom_site_label_2
_geom_angle_atom_site_label_3
_geom_angle
N1 Pt1 Br3 88.86(12)
N1 Pt1 Br1 178.64(11)
Br3 Pt1 Br1 91.15(3)
N1 Pt1 Br2 87.60(12)
Br3 Pt1 Br2 176.07(2)
Br1 Pt1 Br2 92.44(3)
C1 N1 Pt1 113.2(3)
C41 P1 C31 111.6(3)
C41 P1 C11 108.4(3)
C31 P1 C11 109.7(3)
C41 P1 C21 108.4(3)
C31 P1 C21 108.5(3)
C11 P1 C21 110.3(3)
C4 C5 C6 119.0(7)
C6 C1 C2 121.1(5)
C6 C1 N1 119.9(5)
C2 C1 N1 118.9(5)
C3 C4 C5 121.2(6)
C4 C3 C2 119.6(7)
C1 C2 C3 119.1(6)
C1 C6 C5 119.9(7)
C12 C11 P1 116.8(4)
C23 C22 C21 115.0(6)
C14 C13 C12 114.0(8)
C32 C31 P1 115.8(4)
C13 C12 C11 113.8(6)
C22 C21 P1 115.7(5)
C22 C23 C24 116.6(7)
C33 C32 C31 113.9(6)
C41 C42 C43 114.7(7)
C42 C41 P1 116.6(5)
C32 C33 C34 111.8(7)
C44 C43 C42 119.4(10)

loop_
_geom_bond_atom_site_label_1
_geom_bond_atom_site_label_2
_geom_bond_distance
Pt1 N1 2.078(4)
Pt1 Br3 2.4375(7)
Pt1 Br1 2.4444(9)
Pt1 Br2 2.4487(7)
N1 C1 1.462(6)
P1 C41 1.794(6)
P1 C31 1.795(6)
P1 C11 1.799(5)
P1 C21 1.838(6)
C5 C4 1.398(11)
C5 C6 1.398(9)
C1 C6 1.373(8)
C1 C2 1.381(8)
C4 C3 1.358(11)
C3 C2 1.418(9)
C11 C12 1.520(7)
C22 C23 1.482(8)
C22 C21 1.494(8)
C13 C14 1.503(10)
C13 C12 1.506(8)
C31 C32 1.526(8)
C23 C24 1.488(9)
C32 C33 1.489(8)
C42 C41 1.486(9)
C42 C43 1.514(10)
C34 C33 1.514(9)
C43 C44 1.370(12)
